data_7051092
loop_
_publ_author_name
'Touzani, Rachid'
'Ben-Hadda, Taibi'
'Elkadiri, Sghir'
'Ramdani, Abdelkrim'
'Maury, Olivier'
'Le Bozec, Hubert'
'Toupet, Loic'
'Dixneuf, Pierre H.'

_publ_section_title
;
 Solution, solid state structure and fluorescence studies of
 2,3-functionalized quinoxalines: evidence for a \p-delocalized
 keto-enamine form with N--H&#x00B7;&#x00B7;&#x00B7;O intramolecular
 hydrogen bonds
;
_journal_issue 3
_journal_name_full 'New Journal of Chemistry'
_journal_page_first 391
_journal_paper_doi 10.1039/b009667i
_journal_volume 25
_journal_year 2001
_chemical_formula_sum 'C48 H48 N4 O4'
_chemical_formula_weight 744.90
_chemical_name_systematic
;

 ?

;
_space_group_IT_number 4
_symmetry_cell_setting monoclinic
_symmetry_space_group_name_Hall 'P 2yb'
_symmetry_space_group_name_H-M 'P 1 21 1'
_atom_sites_solution_hydrogens geom
_atom_sites_solution_primary direct
_atom_sites_solution_secondary difmap
_audit_creation_method SHELXL-97
_cell_angle_alpha 90.00
_cell_angle_beta 109.91(3)
_cell_angle_gamma 90.00
_cell_formula_units_Z 2
_cell_length_a 11.008(3)
_cell_length_b 18.305(3)
_cell_length_c 10.524(6)
_cell_measurement_temperature 293(2)
_cell_volume 1993.9(14)
_computing_structure_refinement 'SHELXL-97 (Sheldrick, 1997)'
_computing_structure_solution 'SHELXS-97 (Sheldrick, 1990)'
_diffrn_ambient_temperature 293(2)
_diffrn_measured_fraction_theta_full 0.999
_diffrn_measured_fraction_theta_max 0.999
_diffrn_radiation_monochromator graphite
_diffrn_radiation_source 'fine-focus sealed tube'
_diffrn_radiation_type MoK\a
_diffrn_radiation_wavelength 0.71069
_diffrn_reflns_av_R_equivalents 0.0414
_diffrn_reflns_av_sigmaI/netI 0.1269
_diffrn_reflns_limit_h_max 14
_diffrn_reflns_limit_h_min 0
_diffrn_reflns_limit_k_max 23
_diffrn_reflns_limit_k_min 0
_diffrn_reflns_limit_l_max 12
_diffrn_reflns_limit_l_min -13
_diffrn_reflns_number 4711
_diffrn_reflns_theta_full 26.98
_diffrn_reflns_theta_max 26.98
_diffrn_reflns_theta_min 2.06
_exptl_absorpt_coefficient_mu 0.079
_exptl_crystal_colour yellow
_exptl_crystal_density_diffrn 1.241
_exptl_crystal_density_method 'not measured'
_exptl_crystal_description prism
_exptl_crystal_F_000 792
_exptl_crystal_size_max 0.35
_exptl_crystal_size_mid 0.30
_exptl_crystal_size_min 0.28
_refine_diff_density_max 0.143
_refine_diff_density_min -0.149
_refine_diff_density_rms 0.034
_refine_ls_abs_structure_details 'Flack H D (1983), Acta Cryst. A39, 876-881'
_refine_ls_abs_structure_Flack 0(3)
_refine_ls_extinction_coef 0.0028(10)
_refine_ls_extinction_expression Fc^*^=kFc[1+0.001xFc^2^\l^3^/sin(2\q)]^-1/4^
_refine_ls_extinction_method SHELXL
_refine_ls_goodness_of_fit_ref 0.905
_refine_ls_hydrogen_treatment mixed
_refine_ls_matrix_type full
_refine_ls_number_parameters 518
_refine_ls_number_reflns 4483
_refine_ls_number_restraints 1
_refine_ls_restrained_S_all 0.905
_refine_ls_R_factor_all 0.2081
_refine_ls_R_factor_gt 0.0511
_refine_ls_shift/su_max 0.009
_refine_ls_shift/su_mean 0.002
_refine_ls_structure_factor_coef Fsqd
_refine_ls_weighting_details 'calc w=1/[\s^2^(Fo^2^)+(0.0643P)^2^+0.0000P] where P=(Fo^2^+2Fc^2^)/3'
_refine_ls_weighting_scheme calc
_refine_ls_wR_factor_gt 0.1040
_refine_ls_wR_factor_ref 0.1465
_reflns_number_gt 1794
_reflns_number_total 4483
_reflns_threshold_expression >2sigma(I)
_cod_data_source_file b009667i.txt
_cod_data_source_block tr29rr
_cod_depositor_comments
;
The following automatic conversions were performed:
'_atom_site_symetry_multiplicity' tag replaced with
'_atom_site_symmetry_multiplicity'.

Automatic conversion script
Id: cif_correct_tags 1440 2010-10-19 06:21:57Z saulius 

The following automatic conversions were performed:
'_symmetry_cell_setting' value 'Monoclinic' changed to 'monoclinic'
according to '/home/saulius/struct/CIF-dictionaries/cif_core.dic'
dictionary named 'cif_core.dic' version 2.4.1 from 2010-06-29.

Automatic conversion script
Id: cif_fix_enum 1527 2010-12-29 10:47:43Z saulius 
;
_cod_original_cell_volume 1993.8(13)
_cod_original_sg_symbol_H-M P21
_cod_database_code 7051092

loop_
_symmetry_equiv_pos_as_xyz
'x, y, z'
'-x, y+1/2, -z'

loop_
_atom_site_label
_atom_site_type_symbol
_atom_site_fract_x
_atom_site_fract_y
_atom_site_fract_z
_atom_site_U_iso_or_equiv
_atom_site_adp_type
_atom_site_occupancy
_atom_site_symmetry_multiplicity
_atom_site_calc_flag
_atom_site_refinement_flags
_atom_site_disorder_assembly
_atom_site_disorder_group
O1 O 0.4518(4) 0.3664(2) -0.6442(4) 0.0648(13) Uani 1 1 d . . .
H1A H 0.621(6) 0.416(3) -0.604(6) 0.078 Uiso 1 1 d . . .
O2 O 0.7916(4) 0.6552(2) -0.2105(4) 0.0754(14) Uani 1 1 d . . .
H2A H 0.803(6) 0.612(4) -0.374(7) 0.090 Uiso 1 1 d . . .
O31 O 0.8197(4) 0.1819(3) 0.2992(4) 0.0768(15) Uani 1 1 d . . .
H31A H 0.822(6) 0.234(4) 0.156(7) 0.092 Uiso 1 1 d . . .
O32 O 0.4304(4) 0.4460(2) -0.1640(4) 0.0676(13) Uani 1 1 d . . .
H32A H 0.544(5) 0.384(3) -0.165(5) 0.081 Uiso 1 1 d . . .
N1 N 0.6554(5) 0.4512(3) -0.5605(5) 0.0577(16) Uani 1 1 d . . .
N2 N 0.7558(5) 0.5752(3) -0.4254(6) 0.0644(16) Uani 1 1 d . . .
N31 N 0.7854(5) 0.2674(3) 0.0916(5) 0.0695(18) Uani 1 1 d . . .
N32 N 0.6197(5) 0.3518(3) -0.1016(5) 0.0595(15) Uani 1 1 d . . .
C1 C 0.2243(6) 0.3129(4) -0.6298(7) 0.0628(18) Uani 1 1 d . . .
H1 H 0.2554 0.2956 -0.6960 0.075 Uiso 1 1 calc R . .
C2 C 0.1107(6) 0.2831(4) -0.6197(7) 0.076(2) Uani 1 1 d . . .
H2 H 0.0686 0.2452 -0.6765 0.091 Uiso 1 1 calc R . .
C3 C 0.0621(6) 0.3103(4) -0.5250(8) 0.075(2) Uani 1 1 d . . .
H3 H -0.0148 0.2918 -0.5198 0.090 Uiso 1 1 calc R . .
C4 C 0.1256(7) 0.3638(4) -0.4394(7) 0.077(2) Uani 1 1 d . . .
H4 H 0.0930 0.3810 -0.3742 0.093 Uiso 1 1 calc R . .
C5 C 0.2388(6) 0.3932(4) -0.4478(6) 0.0641(19) Uani 1 1 d . . .
H5 H 0.2807 0.4305 -0.3893 0.077 Uiso 1 1 calc R . .
C6 C 0.2906(6) 0.3672(3) -0.5437(6) 0.0477(16) Uani 1 1 d . . .
C7 C 0.4138(6) 0.3940(3) -0.5562(6) 0.0526(16) Uani 1 1 d . . .
C8 C 0.4853(5) 0.4506(3) -0.4684(6) 0.0482(15) Uani 1 1 d . . .
H8 H 0.4527 0.4699 -0.4048 0.058 Uiso 1 1 calc R . .
C9 C 0.6005(5) 0.4778(3) -0.4739(6) 0.0463(15) Uani 1 1 d . . .
C10 C 0.7751(5) 0.4801(3) -0.5710(6) 0.0510(15) Uani 1 1 d . . .
H10 H 0.8487 0.4597 -0.4982 0.061 Uiso 1 1 calc R . .
C11 C 0.7859(6) 0.4589(4) -0.7070(6) 0.072(2) Uani 1 1 d . . .
H11A H 0.7103 0.4758 -0.7799 0.086 Uiso 1 1 calc R . .
H11B H 0.7908 0.4062 -0.7133 0.086 Uiso 1 1 calc R . .
C12 C 0.9075(6) 0.4939(4) -0.7191(7) 0.079(2) Uani 1 1 d . . .
H12A H 0.9829 0.4722 -0.6526 0.095 Uiso 1 1 calc R . .
H12B H 0.9115 0.4836 -0.8080 0.095 Uiso 1 1 calc R . .
C13 C 0.9106(6) 0.5748(4) -0.6983(6) 0.0683(19) Uani 1 1 d . . .
H13A H 0.8413 0.5973 -0.7712 0.082 Uiso 1 1 calc R . .
H13B H 0.9919 0.5941 -0.7008 0.082 Uiso 1 1 calc R . .
C14 C 0.8956(6) 0.5945(4) -0.5623(7) 0.078(2) Uani 1 1 d . . .
H14A H 0.9696 0.5768 -0.4884 0.094 Uiso 1 1 calc R . .
H14B H 0.8912 0.6471 -0.5541 0.094 Uiso 1 1 calc R . .
C15 C 0.7736(6) 0.5599(3) -0.5557(6) 0.0531(15) Uani 1 1 d . . .
H15 H 0.6997 0.5799 -0.6288 0.064 Uiso 1 1 calc R . .
C16 C 0.6706(5) 0.5382(3) -0.3854(6) 0.0495(16) Uani 1 1 d . . .
C17 C 0.6463(6) 0.5575(3) -0.2685(6) 0.0545(17) Uani 1 1 d . . .
H17 H 0.5885 0.5295 -0.2421 0.065 Uiso 1 1 calc R . .
C18 C 0.7066(6) 0.6186(4) -0.1876(6) 0.0507(16) Uani 1 1 d . . .
C19 C 0.6629(6) 0.6407(4) -0.0729(6) 0.0544(17) Uani 1 1 d . . .
C20 C 0.7159(6) 0.7035(4) -0.0027(6) 0.0628(19) Uani 1 1 d . . .
H20 H 0.7762 0.7300 -0.0278 0.075 Uiso 1 1 calc R . .
C21 C 0.6804(6) 0.7274(4) 0.1042(7) 0.071(2) Uani 1 1 d . . .
H21 H 0.7183 0.7690 0.1520 0.085 Uiso 1 1 calc R . .
C22 C 0.5887(7) 0.6895(4) 0.1398(7) 0.074(2) Uani 1 1 d . . .
H22 H 0.5642 0.7052 0.2116 0.088 Uiso 1 1 calc R . .
C23 C 0.5345(7) 0.6289(5) 0.0687(8) 0.084(2) Uani 1 1 d . . .
H23 H 0.4719 0.6036 0.0919 0.100 Uiso 1 1 calc R . .
C24 C 0.5701(7) 0.6041(4) -0.0373(6) 0.075(2) Uani 1 1 d . . .
H24 H 0.5314 0.5625 -0.0848 0.091 Uiso 1 1 calc R . .
C31 C 0.7407(6) 0.1207(4) 0.4963(7) 0.0677(19) Uani 1 1 d . . .
H31 H 0.8106 0.1007 0.4780 0.081 Uiso 1 1 calc R . .
C32 C 0.7093(7) 0.0939(4) 0.6039(7) 0.077(2) Uani 1 1 d . . .
H32 H 0.7573 0.0563 0.6571 0.092 Uiso 1 1 calc R . .
C33 C 0.6052(7) 0.1237(4) 0.6315(7) 0.075(2) Uani 1 1 d . . .
H33 H 0.5839 0.1066 0.7044 0.090 Uiso 1 1 calc R . .
C34 C 0.5348(7) 0.1777(4) 0.5526(7) 0.079(2) Uani 1 1 d . . .
H34 H 0.4644 0.1969 0.5709 0.095 Uiso 1 1 calc R . .
C35 C 0.5666(6) 0.2048(4) 0.4438(6) 0.0618(18) Uani 1 1 d . . .
H35 H 0.5173 0.2419 0.3904 0.074 Uiso 1 1 calc R . .
C36 C 0.6711(6) 0.1767(4) 0.4149(7) 0.0524(17) Uani 1 1 d . . .
C37 C 0.7149(6) 0.2055(4) 0.3044(6) 0.0560(17) Uani 1 1 d . . .
C38 C 0.6386(5) 0.2567(3) 0.2120(6) 0.0522(16) Uani 1 1 d . . .
H38 H 0.5606 0.2710 0.2202 0.063 Uiso 1 1 calc R . .
C39 C 0.6740(5) 0.2866(4) 0.1100(6) 0.0531(17) Uani 1 1 d . . .
C40 C 0.8305(5) 0.2977(4) -0.0120(5) 0.0590(18) Uani 1 1 d . . .
H40 H 0.8710 0.3452 0.0187 0.071 Uiso 1 1 calc R . .
C41 C 0.9277(6) 0.2483(5) -0.0425(6) 0.082(2) Uani 1 1 d . . .
H41A H 0.8898 0.2006 -0.0703 0.099 Uiso 1 1 calc R . .
H41B H 1.0031 0.2422 0.0381 0.099 Uiso 1 1 calc R . .
C42 C 0.9677(5) 0.2823(5) -0.1555(6) 0.084(2) Uani 1 1 d . . .
H42A H 1.0135 0.3277 -0.1235 0.101 Uiso 1 1 calc R . .
H42B H 1.0260 0.2494 -0.1786 0.101 Uiso 1 1 calc R . .
C43 C 0.8531(5) 0.2973(4) -0.2790(6) 0.072(2) Uani 1 1 d . . .
H43A H 0.8139 0.2513 -0.3177 0.087 Uiso 1 1 calc R . .
H43B H 0.8814 0.3220 -0.3455 0.087 Uiso 1 1 calc R . .
C44 C 0.7528(6) 0.3443(4) -0.2473(6) 0.073(2) Uani 1 1 d . . .
H44A H 0.6773 0.3498 -0.3280 0.088 Uiso 1 1 calc R . .
H44B H 0.7882 0.3925 -0.2186 0.088 Uiso 1 1 calc R . .
C45 C 0.7141(5) 0.3089(4) -0.1365(5) 0.0532(15) Uani 1 1 d . . .
H45 H 0.6762 0.2610 -0.1686 0.064 Uiso 1 1 calc R . .
C46 C 0.5923(6) 0.3411(3) 0.0127(6) 0.0519(17) Uani 1 1 d . . .
C47 C 0.4946(6) 0.3779(4) 0.0370(6) 0.0542(17) Uani 1 1 d . . .
H47 H 0.4822 0.3707 0.1192 0.065 Uiso 1 1 calc R . .
C48 C 0.4107(6) 0.4269(4) -0.0578(6) 0.0536(17) Uani 1 1 d . . .
C49 C 0.2940(6) 0.4583(4) -0.0358(6) 0.0513(16) Uani 1 1 d . . .
C50 C 0.2240(6) 0.5119(4) -0.1192(7) 0.071(2) Uani 1 1 d . . .
H50 H 0.2534 0.5303 -0.1859 0.085 Uiso 1 1 calc R . .
C51 C 0.1127(7) 0.5396(4) -0.1087(8) 0.088(2) Uani 1 1 d . . .
H51 H 0.0662 0.5749 -0.1695 0.106 Uiso 1 1 calc R . .
C52 C 0.0703(7) 0.5155(5) -0.0096(9) 0.089(3) Uani 1 1 d . . .
H52 H -0.0040 0.5353 -0.0001 0.106 Uiso 1 1 calc R . .
C53 C 0.1389(7) 0.4608(5) 0.0785(8) 0.086(2) Uani 1 1 d . . .
H53 H 0.1100 0.4433 0.1462 0.104 Uiso 1 1 calc R . .
C54 C 0.2493(5) 0.4331(4) 0.0641(6) 0.0644(19) Uani 1 1 d . . .
H54 H 0.2950 0.3967 0.1227 0.077 Uiso 1 1 calc R . .

loop_
_atom_site_aniso_label
_atom_site_aniso_U_11
_atom_site_aniso_U_22
_atom_site_aniso_U_33
_atom_site_aniso_U_23
_atom_site_aniso_U_13
_atom_site_aniso_U_12
O1 0.069(3) 0.077(3) 0.065(3) -0.015(3) 0.043(2) -0.015(2)
O2 0.088(3) 0.089(3) 0.066(3) -0.022(3) 0.048(3) -0.033(3)
O31 0.057(2) 0.116(4) 0.066(3) 0.023(3) 0.033(2) 0.018(3)
O32 0.076(3) 0.080(3) 0.061(3) 0.013(3) 0.043(2) 0.015(3)
N1 0.064(3) 0.063(4) 0.061(4) -0.009(3) 0.041(3) -0.008(3)
N2 0.066(4) 0.080(4) 0.061(4) -0.015(3) 0.039(3) -0.021(3)
N31 0.053(3) 0.112(5) 0.052(3) 0.022(3) 0.028(3) 0.015(3)
N32 0.056(3) 0.081(4) 0.052(3) 0.011(3) 0.031(3) 0.021(3)
C1 0.064(4) 0.071(5) 0.065(4) -0.011(4) 0.037(4) -0.009(4)
C2 0.075(4) 0.080(5) 0.083(5) -0.012(4) 0.039(4) -0.011(4)
C3 0.060(4) 0.081(5) 0.097(6) -0.005(5) 0.044(4) -0.011(4)
C4 0.074(5) 0.101(6) 0.073(5) -0.022(5) 0.046(4) -0.015(5)
C5 0.053(4) 0.081(5) 0.064(5) -0.012(4) 0.028(3) -0.006(4)
C6 0.046(3) 0.056(4) 0.043(4) 0.003(3) 0.017(3) -0.004(3)
C7 0.057(4) 0.059(4) 0.048(4) 0.003(4) 0.026(3) 0.002(4)
C8 0.055(3) 0.056(4) 0.041(4) 0.001(3) 0.025(3) -0.006(3)
C9 0.050(3) 0.046(4) 0.048(4) -0.003(3) 0.024(3) -0.001(3)
C10 0.045(3) 0.065(4) 0.050(4) 0.007(3) 0.025(3) 0.002(3)
C11 0.076(4) 0.085(5) 0.073(5) -0.020(4) 0.049(4) -0.019(4)
C12 0.071(4) 0.102(6) 0.086(5) -0.002(5) 0.056(4) 0.008(4)
C13 0.063(4) 0.091(6) 0.060(4) 0.002(4) 0.034(3) -0.008(4)
C14 0.082(5) 0.094(5) 0.079(5) -0.009(4) 0.052(4) -0.019(4)
C15 0.054(3) 0.067(4) 0.048(4) 0.002(3) 0.031(3) -0.006(3)
C16 0.047(3) 0.056(4) 0.053(4) 0.003(4) 0.027(3) -0.001(3)
C17 0.060(4) 0.071(5) 0.040(3) -0.002(3) 0.027(3) -0.015(4)
C18 0.053(4) 0.060(4) 0.043(3) 0.005(4) 0.022(3) -0.004(4)
C19 0.058(4) 0.069(5) 0.041(4) -0.008(4) 0.024(3) -0.001(3)
C20 0.061(4) 0.079(5) 0.059(4) -0.002(4) 0.034(3) -0.001(4)
C21 0.067(4) 0.085(5) 0.061(4) -0.005(4) 0.021(4) 0.008(4)
C22 0.080(5) 0.100(6) 0.047(4) -0.006(4) 0.030(4) 0.007(5)
C23 0.095(5) 0.101(6) 0.077(5) -0.020(5) 0.058(5) -0.022(5)
C24 0.087(5) 0.094(6) 0.062(5) -0.012(4) 0.047(4) -0.021(4)
C31 0.064(4) 0.074(5) 0.071(5) 0.009(4) 0.031(4) -0.003(4)
C32 0.090(5) 0.082(5) 0.061(5) 0.025(4) 0.031(4) -0.003(4)
C33 0.084(5) 0.094(6) 0.057(5) 0.007(5) 0.037(4) -0.024(5)
C34 0.079(5) 0.104(6) 0.070(5) -0.004(5) 0.045(4) -0.006(5)
C35 0.058(4) 0.077(5) 0.057(4) 0.005(4) 0.027(3) 0.000(4)
C36 0.047(3) 0.054(4) 0.057(4) -0.005(4) 0.020(3) -0.008(3)
C37 0.046(3) 0.078(5) 0.043(4) 0.010(4) 0.015(3) -0.005(4)
C38 0.048(3) 0.068(4) 0.048(4) 0.005(3) 0.026(3) 0.000(3)
C39 0.042(3) 0.073(5) 0.043(4) -0.002(4) 0.013(3) -0.001(4)
C40 0.039(3) 0.096(5) 0.048(4) 0.004(4) 0.023(3) -0.004(4)
C41 0.056(4) 0.143(7) 0.060(4) 0.030(4) 0.035(3) 0.033(4)
C42 0.056(4) 0.147(7) 0.059(4) 0.009(5) 0.031(4) 0.009(5)
C43 0.064(4) 0.107(6) 0.062(4) 0.012(4) 0.041(3) 0.021(4)
C44 0.085(5) 0.088(5) 0.067(4) 0.019(4) 0.050(4) 0.012(4)
C45 0.052(3) 0.069(4) 0.043(3) 0.003(3) 0.023(3) 0.012(3)
C46 0.048(3) 0.066(4) 0.045(4) -0.001(4) 0.020(3) -0.001(4)
C47 0.048(3) 0.076(5) 0.045(4) 0.003(4) 0.024(3) 0.005(4)
C48 0.048(3) 0.068(5) 0.052(4) -0.011(4) 0.026(3) -0.007(4)
C49 0.050(3) 0.058(4) 0.051(4) 0.001(4) 0.024(3) 0.001(4)
C50 0.071(5) 0.079(5) 0.075(5) 0.005(5) 0.041(4) 0.016(5)
C51 0.077(5) 0.103(7) 0.092(6) 0.018(5) 0.038(5) 0.040(5)
C52 0.077(5) 0.108(7) 0.097(6) 0.000(6) 0.051(5) 0.030(5)
C53 0.076(5) 0.108(7) 0.098(6) 0.011(5) 0.059(4) 0.018(5)
C54 0.060(4) 0.083(5) 0.061(4) 0.013(4) 0.036(4) 0.018(4)

loop_
_atom_type_symbol
_atom_type_description
_atom_type_scat_dispersion_real
_atom_type_scat_dispersion_imag
_atom_type_scat_source
C C 0.0033 0.0016 'International Tables Vol C Tables 4.2.6.8 and 6.1.1.4'
H H 0.0000 0.0000 'International Tables Vol C Tables 4.2.6.8 and 6.1.1.4'
N N 0.0061 0.0033 'International Tables Vol C Tables 4.2.6.8 and 6.1.1.4'
O O 0.0106 0.0060 'International Tables Vol C Tables 4.2.6.8 and 6.1.1.4'

loop_
_geom_angle_atom_site_label_1
_geom_angle_atom_site_label_2
_geom_angle_atom_site_label_3
_geom_angle
_geom_angle_site_symmetry_1
_geom_angle_site_symmetry_3
_geom_angle_publ_flag
C9 N1 C10 123.1(5) . . ?
C9 N1 H1A 116(4) . . ?
C10 N1 H1A 121(4) . . ?
C16 N2 C15 121.8(5) . . ?
C16 N2 H2A 120(4) . . ?
C15 N2 H2A 118(4) . . ?
C39 N31 C40 124.5(6) . . ?
C39 N31 H31A 106(4) . . ?
C40 N31 H31A 130(4) . . ?
C46 N32 C45 123.1(5) . . ?
C46 N32 H32A 106(3) . . ?
C45 N32 H32A 129(3) . . ?
C6 C1 C2 121.2(6) . . ?
C6 C1 H1 119.4 . . ?
C2 C1 H1 119.4 . . ?
C3 C2 C1 119.4(7) . . ?
C3 C2 H2 120.3 . . ?
C1 C2 H2 120.3 . . ?
C4 C3 C2 120.3(7) . . ?
C4 C3 H3 119.8 . . ?
C2 C3 H3 119.8 . . ?
C3 C4 C5 120.6(7) . . ?
C3 C4 H4 119.7 . . ?
C5 C4 H4 119.7 . . ?
C4 C5 C6 120.6(6) . . ?
C4 C5 H5 119.7 . . ?
C6 C5 H5 119.7 . . ?
C1 C6 C5 117.8(6) . . ?
C1 C6 C7 118.4(6) . . ?
C5 C6 C7 123.9(6) . . ?
O1 C7 C8 121.6(6) . . ?
O1 C7 C6 118.5(6) . . ?
C8 C7 C6 119.9(5) . . ?
C9 C8 C7 122.9(5) . . ?
C9 C8 H8 118.5 . . ?
C7 C8 H8 118.5 . . ?
N1 C9 C8 121.9(6) . . ?
N1 C9 C16 115.9(5) . . ?
C8 C9 C16 122.1(5) . . ?
N1 C10 C15 107.9(5) . . ?
N1 C10 C11 109.9(5) . . ?
C15 C10 C11 111.2(5) . . ?
N1 C10 H10 109.2 . . ?
C15 C10 H10 109.2 . . ?
C11 C10 H10 109.2 . . ?
C10 C11 C12 108.8(5) . . ?
C10 C11 H11A 109.9 . . ?
C12 C11 H11A 109.9 . . ?
C10 C11 H11B 109.9 . . ?
C12 C11 H11B 109.9 . . ?
H11A C11 H11B 108.3 . . ?
C13 C12 C11 112.3(6) . . ?
C13 C12 H12A 109.1 . . ?
C11 C12 H12A 109.1 . . ?
C13 C12 H12B 109.1 . . ?
C11 C12 H12B 109.1 . . ?
H12A C12 H12B 107.9 . . ?
C12 C13 C14 111.4(6) . . ?
C12 C13 H13A 109.4 . . ?
C14 C13 H13A 109.4 . . ?
C12 C13 H13B 109.4 . . ?
C14 C13 H13B 109.4 . . ?
H13A C13 H13B 108.0 . . ?
C15 C14 C13 108.9(6) . . ?
C15 C14 H14A 109.9 . . ?
C13 C14 H14A 109.9 . . ?
C15 C14 H14B 109.9 . . ?
C13 C14 H14B 109.9 . . ?
H14A C14 H14B 108.3 . . ?
N2 C15 C10 107.4(5) . . ?
N2 C15 C14 111.4(5) . . ?
C10 C15 C14 111.6(5) . . ?
N2 C15 H15 108.8 . . ?
C10 C15 H15 108.8 . . ?
C14 C15 H15 108.8 . . ?
N2 C16 C17 121.2(6) . . ?
N2 C16 C9 116.8(5) . . ?
C17 C16 C9 121.9(5) . . ?
C16 C17 C18 122.4(5) . . ?
C16 C17 H17 118.8 . . ?
C18 C17 H17 118.8 . . ?
O2 C18 C17 122.5(6) . . ?
O2 C18 C19 118.7(6) . . ?
C17 C18 C19 118.7(5) . . ?
C20 C19 C24 118.4(6) . . ?
C20 C19 C18 117.5(6) . . ?
C24 C19 C18 124.0(6) . . ?
C19 C20 C21 120.9(7) . . ?
C19 C20 H20 119.5 . . ?
C21 C20 H20 119.5 . . ?
C22 C21 C20 119.8(7) . . ?
C22 C21 H21 120.1 . . ?
C20 C21 H21 120.1 . . ?
C23 C22 C21 119.2(7) . . ?
C23 C22 H22 120.4 . . ?
C21 C22 H22 120.4 . . ?
C22 C23 C24 121.5(7) . . ?
C22 C23 H23 119.2 . . ?
C24 C23 H23 119.2 . . ?
C23 C24 C19 120.1(7) . . ?
C23 C24 H24 120.0 . . ?
C19 C24 H24 120.0 . . ?
C32 C31 C36 121.9(7) . . ?
C32 C31 H31 119.0 . . ?
C36 C31 H31 119.0 . . ?
C31 C32 C33 119.2(7) . . ?
C31 C32 H32 120.4 . . ?
C33 C32 H32 120.4 . . ?
C34 C33 C32 120.0(7) . . ?
C34 C33 H33 120.0 . . ?
C32 C33 H33 120.0 . . ?
C33 C34 C35 120.8(7) . . ?
C33 C34 H34 119.6 . . ?
C35 C34 H34 119.6 . . ?
C36 C35 C34 120.4(7) . . ?
C36 C35 H35 119.8 . . ?
C34 C35 H35 119.8 . . ?
C35 C36 C31 117.7(6) . . ?
C35 C36 C37 123.4(6) . . ?
C31 C36 C37 118.9(6) . . ?
O31 C37 C38 122.8(6) . . ?
O31 C37 C36 117.3(6) . . ?
C38 C37 C36 119.8(5) . . ?
C39 C38 C37 123.1(5) . . ?
C39 C38 H38 118.5 . . ?
C37 C38 H38 118.5 . . ?
N31 C39 C38 121.3(6) . . ?
N31 C39 C46 116.1(5) . . ?
C38 C39 C46 122.5(5) . . ?
N31 C40 C45 107.4(4) . . ?
N31 C40 C41 112.2(6) . . ?
C45 C40 C41 110.5(5) . . ?
N31 C40 H40 108.9 . . ?
C45 C40 H40 108.9 . . ?
C41 C40 H40 108.9 . . ?
C40 C41 C42 109.3(6) . . ?
C40 C41 H41A 109.8 . . ?
C42 C41 H41A 109.8 . . ?
C40 C41 H41B 109.8 . . ?
C42 C41 H41B 109.8 . . ?
H41A C41 H41B 108.3 . . ?
C43 C42 C41 111.6(5) . . ?
C43 C42 H42A 109.3 . . ?
C41 C42 H42A 109.3 . . ?
C43 C42 H42B 109.3 . . ?
C41 C42 H42B 109.3 . . ?
H42A C42 H42B 108.0 . . ?
C42 C43 C44 111.9(5) . . ?
C42 C43 H43A 109.2 . . ?
C44 C43 H43A 109.2 . . ?
C42 C43 H43B 109.2 . . ?
C44 C43 H43B 109.2 . . ?
H43A C43 H43B 107.9 . . ?
C43 C44 C45 109.9(5) . . ?
C43 C44 H44A 109.7 . . ?
C45 C44 H44A 109.7 . . ?
C43 C44 H44B 109.7 . . ?
C45 C44 H44B 109.7 . . ?
H44A C44 H44B 108.2 . . ?
N32 C45 C40 109.0(5) . . ?
N32 C45 C44 112.2(5) . . ?
C40 C45 C44 110.5(5) . . ?
N32 C45 H45 108.4 . . ?
C40 C45 H45 108.4 . . ?
C44 C45 H45 108.4 . . ?
N32 C46 C47 121.7(6) . . ?
N32 C46 C39 116.3(5) . . ?
C47 C46 C39 122.1(5) . . ?
C46 C47 C48 123.0(6) . . ?
C46 C47 H47 118.5 . . ?
C48 C47 H47 118.5 . . ?
O32 C48 C47 122.1(5) . . ?
O32 C48 C49 116.6(6) . . ?
C47 C48 C49 121.3(6) . . ?
C50 C49 C54 117.3(6) . . ?
C50 C49 C48 120.2(6) . . ?
C54 C49 C48 122.5(6) . . ?
C51 C50 C49 122.7(7) . . ?
C51 C50 H50 118.6 . . ?
C49 C50 H50 118.6 . . ?
C52 C51 C50 119.7(8) . . ?
C52 C51 H51 120.1 . . ?
C50 C51 H51 120.1 . . ?
C51 C52 C53 119.6(7) . . ?
C51 C52 H52 120.2 . . ?
C53 C52 H52 120.2 . . ?
C54 C53 C52 119.3(7) . . ?
C54 C53 H53 120.3 . . ?
C52 C53 H53 120.3 . . ?
C53 C54 C49 121.3(7) . . ?
C53 C54 H54 119.4 . . ?
C49 C54 H54 119.4 . . ?

loop_
_geom_bond_atom_site_label_1
_geom_bond_atom_site_label_2
_geom_bond_distance
_geom_bond_site_symmetry_2
_geom_bond_publ_flag
O1 C7 1.245(6) . ?
O2 C18 1.239(6) . ?
O31 C37 1.250(7) . ?
O32 C48 1.257(6) . ?
N1 C9 1.345(7) . ?
N1 C10 1.459(7) . ?
N1 H1A 0.80(6) . ?
N2 C16 1.335(7) . ?
N2 C15 1.477(7) . ?
N2 H2A 0.90(7) . ?
N31 C39 1.352(7) . ?
N31 C40 1.454(7) . ?
N31 H31A 0.90(7) . ?
N32 C46 1.350(7) . ?
N32 C45 1.447(7) . ?
N32 H32A 1.05(6) . ?
C1 C6 1.375(8) . ?
C1 C2 1.401(8) . ?
C1 H1 0.9300 . ?
C2 C3 1.375(9) . ?
C2 H2 0.9300 . ?
C3 C4 1.353(9) . ?
C3 H3 0.9300 . ?
C4 C5 1.389(8) . ?
C4 H4 0.9300 . ?
C5 C6 1.401(8) . ?
C5 H5 0.9300 . ?
C6 C7 1.490(8) . ?
C7 C8 1.432(8) . ?
C8 C9 1.381(7) . ?
C8 H8 0.9300 . ?
C9 C16 1.482(8) . ?
C10 C15 1.471(7) . ?
C10 C11 1.526(7) . ?
C10 H10 0.9800 . ?
C11 C12 1.527(8) . ?
C11 H11A 0.9700 . ?
C11 H11B 0.9700 . ?
C12 C13 1.495(9) . ?
C12 H12A 0.9700 . ?
C12 H12B 0.9700 . ?
C13 C14 1.539(8) . ?
C13 H13A 0.9700 . ?
C13 H13B 0.9700 . ?
C14 C15 1.508(8) . ?
C14 H14A 0.9700 . ?
C14 H14B 0.9700 . ?
C15 H15 0.9800 . ?
C16 C17 1.391(8) . ?
C17 C18 1.425(8) . ?
C17 H17 0.9300 . ?
C18 C19 1.500(8) . ?
C19 C20 1.383(9) . ?
C19 C24 1.376(8) . ?
C20 C21 1.381(8) . ?
C20 H20 0.9300 . ?
C21 C22 1.378(9) . ?
C21 H21 0.9300 . ?
C22 C23 1.357(10) . ?
C22 H22 0.9300 . ?
C23 C24 1.379(9) . ?
C23 H23 0.9300 . ?
C24 H24 0.9300 . ?
C31 C32 1.381(8) . ?
C31 C36 1.387(9) . ?
C31 H31 0.9300 . ?
C32 C33 1.386(9) . ?
C32 H32 0.9300 . ?
C33 C34 1.352(9) . ?
C33 H33 0.9300 . ?
C34 C35 1.398(8) . ?
C34 H34 0.9300 . ?
C35 C36 1.384(8) . ?
C35 H35 0.9300 . ?
C36 C37 1.498(8) . ?
C37 C38 1.405(8) . ?
C38 C39 1.374(8) . ?
C38 H38 0.9300 . ?
C39 C46 1.492(8) . ?
C40 C45 1.502(7) . ?
C40 C41 1.516(8) . ?
C40 H40 0.9800 . ?
C41 C42 1.534(8) . ?
C41 H41A 0.9700 . ?
C41 H41B 0.9700 . ?
C42 C43 1.496(7) . ?
C42 H42A 0.9700 . ?
C42 H42B 0.9700 . ?
C43 C44 1.524(8) . ?
C43 H43A 0.9700 . ?
C43 H43B 0.9700 . ?
C44 C45 1.516(7) . ?
C44 H44A 0.9700 . ?
C44 H44B 0.9700 . ?
C45 H45 0.9800 . ?
C46 C47 1.365(7) . ?
C47 C48 1.422(8) . ?
C47 H47 0.9300 . ?
C48 C49 1.496(8) . ?
C49 C50 1.367(8) . ?
C49 C54 1.383(8) . ?
C50 C51 1.364(8) . ?
C50 H50 0.9300 . ?
C51 C52 1.354(10) . ?
C51 H51 0.9300 . ?
C52 C53 1.399(10) . ?
C52 H52 0.9300 . ?
C53 C54 1.372(8) . ?
C53 H53 0.9300 . ?
C54 H54 0.9300 . ?

loop_
_geom_torsion_atom_site_label_1
_geom_torsion_atom_site_label_2
_geom_torsion_atom_site_label_3
_geom_torsion_atom_site_label_4
_geom_torsion
_geom_torsion_site_symmetry_1
_geom_torsion_site_symmetry_2
_geom_torsion_site_symmetry_3
_geom_torsion_site_symmetry_4
_geom_torsion_publ_flag
C6 C1 C2 C3 2.3(11) . . . . ?
C1 C2 C3 C4 -2.2(11) . . . . ?
C2 C3 C4 C5 1.6(11) . . . . ?
C3 C4 C5 C6 -1.1(11) . . . . ?
C2 C1 C6 C5 -1.8(10) . . . . ?
C2 C1 C6 C7 177.3(6) . . . . ?
C4 C5 C6 C1 1.1(10) . . . . ?
C4 C5 C6 C7 -177.8(6) . . . . ?
C1 C6 C7 O1 0.1(9) . . . . ?
C5 C6 C7 O1 179.1(6) . . . . ?
C1 C6 C7 C8 179.9(6) . . . . ?
C5 C6 C7 C8 -1.1(9) . . . . ?
O1 C7 C8 C9 -0.6(9) . . . . ?
C6 C7 C8 C9 179.6(5) . . . . ?
C10 N1 C9 C8 178.3(5) . . . . ?
C10 N1 C9 C16 -1.4(8) . . . . ?
C7 C8 C9 N1 -1.9(9) . . . . ?
C7 C8 C9 C16 177.7(5) . . . . ?
C9 N1 C10 C15 -38.2(8) . . . . ?
C9 N1 C10 C11 -159.6(6) . . . . ?
N1 C10 C11 C12 176.4(5) . . . . ?
C15 C10 C11 C12 56.9(7) . . . . ?
C10 C11 C12 C13 -54.7(8) . . . . ?
C11 C12 C13 C14 55.2(8) . . . . ?
C12 C13 C14 C15 -55.2(8) . . . . ?
C16 N2 C15 C10 -43.2(8) . . . . ?
C16 N2 C15 C14 -165.8(6) . . . . ?
N1 C10 C15 N2 56.3(6) . . . . ?
C11 C10 C15 N2 176.9(5) . . . . ?
N1 C10 C15 C14 178.8(5) . . . . ?
C11 C10 C15 C14 -60.6(7) . . . . ?
C13 C14 C15 N2 178.3(5) . . . . ?
C13 C14 C15 C10 58.2(7) . . . . ?
C15 N2 C16 C17 -174.0(6) . . . . ?
C15 N2 C16 C9 3.8(8) . . . . ?
N1 C9 C16 N2 20.0(8) . . . . ?
C8 C9 C16 N2 -159.7(6) . . . . ?
N1 C9 C16 C17 -162.2(6) . . . . ?
C8 C9 C16 C17 18.2(9) . . . . ?
N2 C16 C17 C18 2.1(10) . . . . ?
C9 C16 C17 C18 -175.6(5) . . . . ?
C16 C17 C18 O2 -5.5(9) . . . . ?
C16 C17 C18 C19 172.7(6) . . . . ?
O2 C18 C19 C20 3.2(8) . . . . ?
C17 C18 C19 C20 -175.1(6) . . . . ?
O2 C18 C19 C24 -179.5(7) . . . . ?
C17 C18 C19 C24 2.2(9) . . . . ?
C24 C19 C20 C21 2.5(10) . . . . ?
C18 C19 C20 C21 180.0(6) . . . . ?
C19 C20 C21 C22 -1.6(10) . . . . ?
C20 C21 C22 C23 0.0(10) . . . . ?
C21 C22 C23 C24 0.7(11) . . . . ?
C22 C23 C24 C19 0.2(12) . . . . ?
C20 C19 C24 C23 -1.8(11) . . . . ?
C18 C19 C24 C23 -179.1(6) . . . . ?
C36 C31 C32 C33 0.0(11) . . . . ?
C31 C32 C33 C34 0.9(11) . . . . ?
C32 C33 C34 C35 -0.9(11) . . . . ?
C33 C34 C35 C36 0.0(10) . . . . ?
C34 C35 C36 C31 0.8(10) . . . . ?
C34 C35 C36 C37 -176.9(6) . . . . ?
C32 C31 C36 C35 -0.8(10) . . . . ?
C32 C31 C36 C37 177.0(6) . . . . ?
C35 C36 C37 O31 171.2(6) . . . . ?
C31 C36 C37 O31 -6.5(9) . . . . ?
C35 C36 C37 C38 -9.0(10) . . . . ?
C31 C36 C37 C38 173.4(6) . . . . ?
O31 C37 C38 C39 -1.6(10) . . . . ?
C36 C37 C38 C39 178.6(6) . . . . ?
C40 N31 C39 C38 -178.7(6) . . . . ?
C40 N31 C39 C46 1.9(9) . . . . ?
C37 C38 C39 N31 0.8(10) . . . . ?
C37 C38 C39 C46 -179.8(5) . . . . ?
C39 N31 C40 C45 -37.2(9) . . . . ?
C39 N31 C40 C41 -158.9(6) . . . . ?
N31 C40 C41 C42 178.2(6) . . . . ?
C45 C40 C41 C42 58.4(7) . . . . ?
C40 C41 C42 C43 -55.7(9) . . . . ?
C41 C42 C43 C44 54.7(9) . . . . ?
C42 C43 C44 C45 -55.1(8) . . . . ?
C46 N32 C45 C40 -41.7(8) . . . . ?
C46 N32 C45 C44 -164.4(5) . . . . ?
N31 C40 C45 N32 53.3(7) . . . . ?
C41 C40 C45 N32 175.9(5) . . . . ?
N31 C40 C45 C44 177.0(5) . . . . ?
C41 C40 C45 C44 -60.4(7) . . . . ?
C43 C44 C45 N32 179.4(5) . . . . ?
C43 C44 C45 C40 57.6(7) . . . . ?
C45 N32 C46 C47 -173.9(6) . . . . ?
C45 N32 C46 C39 5.6(8) . . . . ?
N31 C39 C46 N32 16.1(8) . . . . ?
C38 C39 C46 N32 -163.3(6) . . . . ?
N31 C39 C46 C47 -164.4(6) . . . . ?
C38 C39 C46 C47 16.2(9) . . . . ?
N32 C46 C47 C48 3.3(10) . . . . ?
C39 C46 C47 C48 -176.2(5) . . . . ?
C46 C47 C48 O32 -8.4(10) . . . . ?
C46 C47 C48 C49 171.5(6) . . . . ?
O32 C48 C49 C50 -8.2(9) . . . . ?
C47 C48 C49 C50 171.9(6) . . . . ?
O32 C48 C49 C54 169.2(6) . . . . ?
C47 C48 C49 C54 -10.7(9) . . . . ?
C54 C49 C50 C51 -1.3(11) . . . . ?
C48 C49 C50 C51 176.2(7) . . . . ?
C49 C50 C51 C52 2.3(13) . . . . ?
C50 C51 C52 C53 -2.0(13) . . . . ?
C51 C52 C53 C54 0.9(12) . . . . ?
C52 C53 C54 C49 0.0(11) . . . . ?
C50 C49 C54 C53 0.2(10) . . . . ?
C48 C49 C54 C53 -177.2(6) . . . . ?

loop_
_cod_related_entry_id
_cod_related_entry_database
_cod_related_entry_code
1 ChemSpider 30652860
